data_4303324
loop_
_publ_author_name
'Kogularamanan Suntharalingam'
'Andrew J. P. White'
'Ramon Vilar'

_publ_section_title
;
Synthesis, Structural Characterization, and Quadruplex DNA Binding Studies
of Platinum(II)-Terpyridine Complexes
;
_journal_name_full 'Inorganic Chemistry'
_journal_page_first 9427
_journal_page_last 9435
_journal_paper_doi 10.1021/ic901319n
_journal_volume 48
_journal_year 2009
_chemical_formula_moiety 'C21 H22 Cl N4 O2 Pt, Cl, (C2 H6 O S)0.5, (H2 O)1.5'
_chemical_formula_sum 'C22 H28 Cl2 N4 O4 Pt S0.5'
_chemical_formula_weight 694.50
_chemical_name_systematic
; 
 ? 
;
_space_group_IT_number 14
_symmetry_cell_setting monoclinic
_symmetry_space_group_name_Hall '-P 2ybc'
_symmetry_space_group_name_H-M 'P 1 21/c 1'
_atom_sites_solution_hydrogens geom
_atom_sites_solution_primary direct
_atom_sites_solution_secondary difmap
_audit_creation_method SHELXL-97
_cell_angle_alpha 90.00
_cell_angle_beta 91.100(3)
_cell_angle_gamma 90.00
_cell_formula_units_Z 8
_cell_length_a 6.8187(2)
_cell_length_b 26.9591(12)
_cell_length_c 26.5291(9)
_cell_measurement_reflns_used 5734
_cell_measurement_temperature 173(2)
_cell_measurement_theta_max 71.2426
_cell_measurement_theta_min 1.6365
_cell_volume 4875.8(3)
_computing_cell_refinement 'CrysAlis RED, Oxford Diffraction Ltd'
_computing_data_collection 'CrysAlis CCD, Oxford Diffraction Ltd'
_computing_data_reduction 'CrysAlis RED, Oxford Diffraction Ltd'
_computing_molecular_graphics 'Bruker SHELXTL'
_computing_publication_material 'Bruker SHELXTL'
_computing_structure_refinement 'SHELXL-97 (Sheldrick, 1997)'
_computing_structure_solution 'SHELXS-97 (Sheldrick, 1990)'
_diffrn_ambient_temperature 173(2)
_diffrn_detector_area_resol_mean 8.2556
_diffrn_measured_fraction_theta_full 0.983
_diffrn_measured_fraction_theta_max 0.973
_diffrn_measurement_device_type 'OD Xcalibur PX Ultra'
_diffrn_measurement_method 'phi and omega scans'
_diffrn_radiation_monochromator graphite
_diffrn_radiation_source 'Enhance Ultra (Cu) X-ray Source'
_diffrn_radiation_type CuK\a
_diffrn_radiation_wavelength 1.54184
_diffrn_reflns_av_R_equivalents 0.1560
_diffrn_reflns_av_sigmaI/netI 0.1484
_diffrn_reflns_limit_h_max 8
_diffrn_reflns_limit_h_min -8
_diffrn_reflns_limit_k_max 32
_diffrn_reflns_limit_k_min -32
_diffrn_reflns_limit_l_max 32
_diffrn_reflns_limit_l_min -32
_diffrn_reflns_number 38119
_diffrn_reflns_theta_full 70.50
_diffrn_reflns_theta_max 71.49
_diffrn_reflns_theta_min 2.34
_diffrn_standards_number 0
_exptl_absorpt_coefficient_mu 13.498
_exptl_absorpt_correction_T_max 1.00000
_exptl_absorpt_correction_T_min 0.64105
_exptl_absorpt_correction_type multi-scan
_exptl_absorpt_process_details
; 
CrysAlis RED, Oxford Diffraction Ltd., 
Version 1.171.32.5 (release 08-05-2007 CrysAlis171 .NET) 
(compiled May  8 2007,13:10:02) 
Empirical absorption correction using spherical harmonics, 
implemented in SCALE3 ABSPACK scaling algorithm. 
;
_exptl_crystal_colour Yellow
_exptl_crystal_density_diffrn 1.892
_exptl_crystal_density_method 'not measured'
_exptl_crystal_description needles
_exptl_crystal_F_000 2720
_exptl_crystal_size_max 0.26
_exptl_crystal_size_mid 0.01
_exptl_crystal_size_min 0.01
_refine_diff_density_max 1.291
_refine_diff_density_min -1.306
_refine_diff_density_rms 0.182
_refine_ls_extinction_method none
_refine_ls_goodness_of_fit_ref 0.965
_refine_ls_hydrogen_treatment constr
_refine_ls_matrix_type full
_refine_ls_number_parameters 604
_refine_ls_number_reflns 9265
_refine_ls_number_restraints 18
_refine_ls_restrained_S_all 0.965
_refine_ls_R_factor_all 0.1316
_refine_ls_R_factor_gt 0.0681
_refine_ls_shift/su_max 0.001
_refine_ls_shift/su_mean 0.000
_refine_ls_structure_factor_coef Fsqd
_refine_ls_weighting_details 'calc w=1/[\s^2^(Fo^2^)+(0.0388P)^2^+0.0000P] where P=(Fo^2^+2Fc^2^)/3'
_refine_ls_weighting_scheme calc
_refine_ls_wR_factor_gt 0.1048
_refine_ls_wR_factor_ref 0.1209
_reflns_number_gt 5015
_reflns_number_total 9265
_reflns_threshold_expression >2sigma(I)
_cod_data_source_file ic901319n_si_002_2.cif
_cod_data_source_block Compound_3
_cod_depositor_comments
;
The following automatic conversions were performed:
'_symmetry_cell_setting' value 'Monoclinic' changed to 'monoclinic'
according to '/home/saulius/struct/CIF-dictionaries/cif_core.dic'
dictionary named 'cif_core.dic' version 2.4.1 from 2010-06-29.

Automatic conversion script
Id: cif_fix_enum 1527 2010-12-29 10:47:43Z saulius 
;
_cod_original_formula_sum 'C22 H28 Cl2 N4 O4 Pt S0.50'
_cod_database_code 4303324

loop_
_symmetry_equiv_pos_as_xyz
'x, y, z'
'-x, y+1/2, -z+1/2'
'-x, -y, -z'
'x, -y-1/2, z-1/2'

loop_
_atom_site_label
_atom_site_type_symbol
_atom_site_fract_x
_atom_site_fract_y
_atom_site_fract_z
_atom_site_U_iso_or_equiv
_atom_site_adp_type
_atom_site_occupancy
_atom_site_symmetry_multiplicity
_atom_site_calc_flag
_atom_site_refinement_flags
_atom_site_disorder_assembly
_atom_site_disorder_group
Pt Pt 0.62229(7) 0.362831(19) 0.506237(19) 0.02986(14) Uani 1 1 d . . .
Cl Cl 0.5994(5) 0.43130(11) 0.45442(12) 0.0424(8) Uani 1 1 d . . .
N1 N 0.6489(13) 0.3053(3) 0.5501(3) 0.026(2) Uani 1 1 d U . .
C2 C 0.6449(15) 0.3126(4) 0.6022(5) 0.031(3) Uani 1 1 d . . .
C3 C 0.6652(16) 0.2726(4) 0.6322(4) 0.025(3) Uani 1 1 d . . .
H3A H 0.6643 0.2764 0.6678 0.030 Uiso 1 1 calc R . .
C4 C 0.6876(18) 0.2252(4) 0.6109(4) 0.037(3) Uani 1 1 d . . .
C5 C 0.6958(17) 0.2193(4) 0.5584(4) 0.034(3) Uani 1 1 d . . .
H5A H 0.7157 0.1875 0.5440 0.041 Uiso 1 1 calc R . .
C6 C 0.6745(17) 0.2602(5) 0.5284(5) 0.035(3) Uani 1 1 d . . .
C7 C 0.6191(18) 0.3653(4) 0.6143(4) 0.037(3) Uani 1 1 d . . .
N8 N 0.6013(15) 0.3979(4) 0.5736(4) 0.037(3) Uani 1 1 d . . .
C9 C 0.5745(18) 0.4458(4) 0.5821(4) 0.036(3) Uani 1 1 d . . .
H9A H 0.5583 0.4679 0.5544 0.043 Uiso 1 1 calc R . .
C10 C 0.5699(18) 0.4638(5) 0.6303(5) 0.045(4) Uani 1 1 d . . .
H10A H 0.5510 0.4983 0.6357 0.054 Uiso 1 1 calc R . .
C11 C 0.5920(19) 0.4330(4) 0.6704(4) 0.040(3) Uani 1 1 d . . .
H11A H 0.5963 0.4456 0.7039 0.048 Uiso 1 1 calc R . .
C12 C 0.6080(17) 0.3829(5) 0.6613(4) 0.036(3) Uani 1 1 d . . .
H12A H 0.6112 0.3604 0.6888 0.043 Uiso 1 1 calc R . .
C13 C 0.6773(16) 0.2632(5) 0.4736(4) 0.032(3) Uani 1 1 d U . .
N14 N 0.6541(14) 0.3104(4) 0.4546(3) 0.030(2) Uani 1 1 d . . .
C15 C 0.6551(18) 0.3154(5) 0.4033(4) 0.037(3) Uani 1 1 d . . .
H15A H 0.6389 0.3477 0.3898 0.044 Uiso 1 1 calc R . .
C16 C 0.6776(19) 0.2772(5) 0.3704(5) 0.048(4) Uani 1 1 d . . .
H16A H 0.6753 0.2827 0.3350 0.058 Uiso 1 1 calc R . .
C17 C 0.7046(18) 0.2289(4) 0.3906(4) 0.037(3) Uani 1 1 d . . .
H17A H 0.7237 0.2013 0.3689 0.045 Uiso 1 1 calc R . .
C18 C 0.7026(16) 0.2226(5) 0.4422(4) 0.035(3) Uani 1 1 d . . .
H18A H 0.7186 0.1904 0.4563 0.041 Uiso 1 1 calc R . .
O19 O 0.7132(12) 0.1886(3) 0.6446(3) 0.038(2) Uani 1 1 d . . .
C20 C 0.7403(18) 0.1381(4) 0.6263(4) 0.043(3) Uani 1 1 d . . .
H20A H 0.8427 0.1370 0.6004 0.051 Uiso 1 1 calc R . .
H20B H 0.6165 0.1249 0.6116 0.051 Uiso 1 1 calc R . .
C21 C 0.804(2) 0.1083(5) 0.6732(5) 0.057(4) Uani 1 1 d . . .
H21A H 0.8345 0.0739 0.6629 0.069 Uiso 1 1 calc R . .
H21B H 0.9251 0.1230 0.6877 0.069 Uiso 1 1 calc R . .
N22 N 0.6517(17) 0.1069(4) 0.7123(4) 0.045(3) Uani 1 1 d . . .
C23 C 0.740(2) 0.0866(5) 0.7606(5) 0.061(4) Uani 1 1 d . . .
H23A H 0.7952 0.0533 0.7543 0.073 Uiso 1 1 calc R . .
H23B H 0.8476 0.1086 0.7724 0.073 Uiso 1 1 calc R . .
C24 C 0.588(2) 0.0831(6) 0.8004(5) 0.068(5) Uani 1 1 d . . .
H24A H 0.6491 0.0704 0.8320 0.082 Uiso 1 1 calc R . .
H24B H 0.5342 0.1165 0.8072 0.082 Uiso 1 1 calc R . .
O25 O 0.4335(17) 0.0505(4) 0.7839(4) 0.075(3) Uani 1 1 d . . .
C26 C 0.339(2) 0.0699(5) 0.7388(5) 0.055(4) Uani 1 1 d . . .
H26A H 0.2823 0.1030 0.7458 0.066 Uiso 1 1 calc R . .
H26B H 0.2307 0.0475 0.7280 0.066 Uiso 1 1 calc R . .
C27 C 0.487(2) 0.0740(5) 0.6975(5) 0.060(4) Uani 1 1 d . . .
H27A H 0.5386 0.0406 0.6897 0.072 Uiso 1 1 calc R . .
H27B H 0.4219 0.0871 0.6666 0.072 Uiso 1 1 calc R . .
Pt' Pt 1.12649(8) 0.352913(19) 0.544427(19) 0.03240(15) Uani 1 1 d . . .
Cl' Cl 1.0917(5) 0.41752(12) 0.60053(12) 0.0428(8) Uani 1 1 d . . .
N1' N 1.1554(13) 0.2985(4) 0.4986(4) 0.031(3) Uani 1 1 d . . .
C2' C 1.1559(16) 0.3068(4) 0.4493(5) 0.029(3) Uani 1 1 d . . .
C3' C 1.1782(17) 0.2687(5) 0.4150(5) 0.037(3) Uani 1 1 d . . .
H3'A H 1.1757 0.2747 0.3797 0.044 Uiso 1 1 calc R . .
C4' C 1.2050(18) 0.2202(4) 0.4349(5) 0.039(3) Uani 1 1 d . . .
C5' C 1.2045(18) 0.2122(4) 0.4864(4) 0.036(3) Uani 1 1 d . . .
H5'A H 1.2230 0.1798 0.4997 0.044 Uiso 1 1 calc R . .
C6' C 1.1766(19) 0.2524(5) 0.5185(5) 0.039(3) Uani 1 1 d . . .
C7' C 1.1293(14) 0.3611(5) 0.4369(4) 0.028(3) Uani 1 1 d . . .
N8' N 1.1149(14) 0.3906(4) 0.4793(4) 0.033(2) Uani 1 1 d . . .
C9' C 1.0952(19) 0.4403(5) 0.4732(6) 0.051(4) Uani 1 1 d . . .
H9'A H 1.0861 0.4611 0.5019 0.061 Uiso 1 1 calc R . .
C10' C 1.0883(18) 0.4613(5) 0.4247(5) 0.043(3) Uani 1 1 d . . .
H10B H 1.0769 0.4961 0.4206 0.051 Uiso 1 1 calc R . .
C11' C 1.0983(17) 0.4299(5) 0.3825(5) 0.047(4) Uani 1 1 d . . .
H11B H 1.0865 0.4437 0.3496 0.057 Uiso 1 1 calc R . .
C12' C 1.1247(19) 0.3800(4) 0.3877(4) 0.038(3) Uani 1 1 d . . .
H12B H 1.1392 0.3590 0.3593 0.046 Uiso 1 1 calc R . .
C13' C 1.1793(17) 0.2513(5) 0.5736(5) 0.039(3) Uani 1 1 d U . .
N14' N 1.1531(14) 0.2967(4) 0.5955(3) 0.033(3) Uani 1 1 d . . .
C15' C 1.1479(19) 0.3021(5) 0.6454(5) 0.041(3) Uani 1 1 d . . .
H15B H 1.1314 0.3342 0.6595 0.049 Uiso 1 1 calc R . .
C16' C 1.1662(19) 0.2616(5) 0.6765(5) 0.045(4) Uani 1 1 d . . .
H16B H 1.1598 0.2655 0.7120 0.054 Uiso 1 1 calc R . .
C17' C 1.1942(19) 0.2151(5) 0.6556(4) 0.045(4) Uani 1 1 d . . .
H17B H 1.2111 0.1870 0.6768 0.053 Uiso 1 1 calc R . .
C18' C 1.1973(17) 0.2099(4) 0.6037(4) 0.033(3) Uani 1 1 d . . .
H18B H 1.2117 0.1780 0.5890 0.040 Uiso 1 1 calc R . .
O19' O 1.2357(13) 0.1860(3) 0.3998(3) 0.046(2) Uani 1 1 d . . .
C20' C 1.2798(19) 0.1352(5) 0.4158(5) 0.052(4) Uani 1 1 d . . .
H20C H 1.1632 0.1198 0.4310 0.062 Uiso 1 1 calc R . .
H20D H 1.3886 0.1350 0.4411 0.062 Uiso 1 1 calc R . .
C21' C 1.338(2) 0.1071(5) 0.3688(5) 0.055(4) Uani 1 1 d . . .
H21C H 1.4499 0.1241 0.3531 0.065 Uiso 1 1 calc R . .
H21D H 1.3815 0.0733 0.3785 0.065 Uiso 1 1 calc R . .
N22' N 1.1723(18) 0.1034(4) 0.3314(4) 0.056(3) Uani 1 1 d . . .
C23' C 1.246(2) 0.0834(5) 0.2836(5) 0.073(5) Uani 1 1 d . . .
H23C H 1.3151 0.0517 0.2902 0.087 Uiso 1 1 calc R . .
H23D H 1.3417 0.1070 0.2694 0.087 Uiso 1 1 calc R . .
C24' C 1.084(2) 0.0749(6) 0.2461(5) 0.076(5) Uani 1 1 d . . .
H24C H 1.0203 0.1070 0.2375 0.091 Uiso 1 1 calc R . .
H24D H 1.1372 0.0607 0.2148 0.091 Uiso 1 1 calc R . .
O25' O 0.9411(17) 0.0417(4) 0.2663(4) 0.075(3) Uani 1 1 d . . .
C26' C 0.863(2) 0.0623(6) 0.3111(5) 0.077(6) Uani 1 1 d . . .
H26C H 0.7599 0.0400 0.3239 0.093 Uiso 1 1 calc R . .
H26D H 0.8014 0.0947 0.3032 0.093 Uiso 1 1 calc R . .
C27' C 1.013(2) 0.0691(6) 0.3500(5) 0.064(4) Uani 1 1 d . . .
H27C H 1.0710 0.0366 0.3592 0.077 Uiso 1 1 calc R . .
H27D H 0.9536 0.0834 0.3805 0.077 Uiso 1 1 calc R . .
Cl1 Cl 0.1041(7) 0.30638(16) 0.28609(16) 0.0852(15) Uani 1 1 d . . .
Cl2 Cl 0.7828(7) 0.10276(14) 0.48136(16) 0.0802(13) Uani 1 1 d . . .
O30 O 0.3009(19) 0.1099(4) 0.5613(5) 0.106(5) Uani 1 1 d . . .
S30 S 0.2856(7) 0.05973(16) 0.53537(16) 0.0760(13) Uani 1 1 d . . .
C31 C 0.085(2) 0.0289(6) 0.5641(6) 0.108(8) Uani 1 1 d . . .
H31A H -0.0378 0.0452 0.5540 0.162 Uiso 1 1 calc R . .
H31B H 0.1014 0.0305 0.6009 0.162 Uiso 1 1 calc R . .
H31C H 0.0820 -0.0058 0.5533 0.162 Uiso 1 1 calc R . .
C32 C 0.481(2) 0.0190(6) 0.5620(6) 0.107(7) Uani 1 1 d . . .
H32A H 0.6088 0.0297 0.5496 0.160 Uiso 1 1 calc R . .
H32B H 0.4564 -0.0154 0.5517 0.160 Uiso 1 1 calc R . .
H32C H 0.4815 0.0211 0.5989 0.160 Uiso 1 1 calc R . .
O41 O 0.0120(18) 0.1940(4) 0.2924(4) 0.091(4) Uani 1 1 d . . .
O42 O 0.5248(15) 0.2930(4) 0.2520(3) 0.071(3) Uani 1 1 d . . .
O43 O 0.6138(14) 0.1919(3) 0.2618(3) 0.057(3) Uani 1 1 d . . .

loop_
_atom_site_aniso_label
_atom_site_aniso_U_11
_atom_site_aniso_U_22
_atom_site_aniso_U_33
_atom_site_aniso_U_23
_atom_site_aniso_U_13
_atom_site_aniso_U_12
Pt 0.0268(3) 0.0326(3) 0.0302(3) 0.0037(3) -0.0009(2) -0.0011(3)
Cl 0.046(2) 0.0385(19) 0.0426(18) 0.0143(15) 0.0014(15) 0.0027(15)
N1 0.011(5) 0.044(5) 0.023(5) 0.004(4) 0.002(4) -0.004(4)
C2 0.007(6) 0.038(8) 0.047(8) -0.002(6) 0.004(5) 0.005(5)
C3 0.023(7) 0.019(6) 0.032(6) 0.004(5) 0.002(5) 0.004(5)
C4 0.036(8) 0.037(8) 0.037(7) 0.011(6) -0.007(6) 0.006(6)
C5 0.043(8) 0.028(7) 0.031(7) 0.009(5) 0.000(6) -0.003(6)
C6 0.027(8) 0.041(8) 0.038(7) -0.023(6) -0.003(6) -0.006(6)
C7 0.040(8) 0.026(7) 0.044(7) -0.002(6) -0.007(6) -0.004(6)
N8 0.033(7) 0.044(7) 0.035(6) 0.010(5) 0.000(5) -0.003(5)
C9 0.053(9) 0.025(7) 0.029(6) -0.002(5) -0.002(6) -0.001(6)
C10 0.038(9) 0.035(8) 0.062(9) -0.013(7) -0.005(7) 0.004(6)
C11 0.066(10) 0.028(7) 0.027(7) -0.010(6) 0.011(6) -0.010(7)
C12 0.029(8) 0.052(9) 0.027(6) 0.000(6) -0.002(6) -0.005(6)
C13 0.016(6) 0.048(7) 0.032(6) 0.002(5) -0.011(5) 0.003(5)
N14 0.033(7) 0.035(6) 0.021(5) 0.008(4) -0.006(4) -0.001(5)
C15 0.050(9) 0.041(8) 0.021(6) 0.005(6) 0.012(6) -0.004(7)
C16 0.045(10) 0.063(10) 0.037(8) -0.016(7) 0.008(7) -0.015(8)
C17 0.046(9) 0.026(7) 0.040(7) -0.001(6) -0.005(6) -0.003(6)
C18 0.022(7) 0.042(8) 0.040(7) 0.003(6) 0.002(6) -0.012(6)
O19 0.057(6) 0.027(5) 0.030(4) 0.004(4) 0.006(4) 0.003(4)
C20 0.046(8) 0.034(8) 0.048(7) 0.012(7) 0.001(6) 0.004(7)
C21 0.092(13) 0.035(8) 0.044(8) 0.004(7) -0.002(8) -0.007(8)
N22 0.056(8) 0.041(7) 0.038(6) 0.008(5) -0.010(6) -0.009(6)
C23 0.075(12) 0.057(10) 0.050(9) 0.003(8) -0.010(8) -0.020(9)
C24 0.079(13) 0.078(12) 0.047(9) 0.005(9) -0.008(9) -0.031(10)
O25 0.108(10) 0.065(8) 0.052(6) 0.024(6) -0.006(6) -0.029(7)
C26 0.061(11) 0.047(9) 0.056(9) 0.003(7) 0.008(8) -0.024(8)
C27 0.080(12) 0.049(10) 0.050(9) 0.011(8) 0.009(8) 0.003(9)
Pt' 0.0274(3) 0.0343(3) 0.0356(3) 0.0018(3) 0.0020(2) 0.0006(3)
Cl' 0.042(2) 0.0391(19) 0.0476(19) -0.0042(16) 0.0006(15) 0.0048(15)
N1' 0.012(6) 0.053(7) 0.027(6) 0.002(5) 0.004(4) -0.007(5)
C2' 0.017(7) 0.027(7) 0.045(8) -0.003(6) -0.005(6) -0.001(5)
C3' 0.020(7) 0.051(9) 0.039(8) 0.000(6) -0.004(6) -0.001(6)
C4' 0.036(8) 0.029(7) 0.051(8) 0.008(6) 0.001(7) -0.004(6)
C5' 0.044(8) 0.027(7) 0.038(7) 0.004(6) -0.013(6) -0.001(6)
C6' 0.041(9) 0.042(8) 0.032(7) 0.003(6) -0.006(6) -0.002(6)
C7' 0.007(5) 0.053(8) 0.026(6) 0.002(6) 0.006(4) -0.005(6)
N8' 0.021(5) 0.041(6) 0.038(6) 0.014(5) 0.010(4) 0.007(5)
C9' 0.039(10) 0.050(10) 0.064(9) -0.020(8) 0.006(7) -0.007(7)
C10' 0.037(9) 0.044(9) 0.047(8) 0.011(7) 0.009(7) -0.002(7)
C11' 0.025(8) 0.068(11) 0.048(8) 0.018(8) -0.012(6) -0.003(7)
C12' 0.053(9) 0.030(7) 0.032(7) 0.010(6) 0.010(6) -0.013(6)
C13' 0.014(7) 0.064(9) 0.039(7) 0.006(7) -0.004(6) -0.009(6)
N14' 0.023(6) 0.048(7) 0.027(6) 0.000(5) 0.002(5) -0.002(5)
C15' 0.046(9) 0.035(8) 0.041(8) -0.010(6) -0.007(7) 0.011(7)
C16' 0.048(10) 0.047(9) 0.039(8) 0.007(7) -0.003(7) 0.001(7)
C17' 0.052(10) 0.049(9) 0.032(7) 0.011(6) -0.007(6) -0.015(7)
C18' 0.034(8) 0.020(6) 0.044(7) 0.004(6) -0.015(6) -0.001(5)
O19' 0.062(7) 0.038(5) 0.039(5) -0.012(4) -0.007(5) 0.005(5)
C20' 0.051(9) 0.051(9) 0.052(8) -0.002(8) -0.007(7) 0.007(8)
C21' 0.065(11) 0.045(9) 0.052(9) 0.002(7) -0.015(8) 0.002(8)
N22' 0.069(10) 0.038(7) 0.062(8) -0.010(6) -0.006(7) 0.001(6)
C23' 0.112(16) 0.052(10) 0.056(10) -0.013(8) 0.033(10) 0.007(10)
C24' 0.090(15) 0.085(14) 0.052(10) -0.007(9) -0.002(9) -0.029(11)
O25' 0.093(10) 0.066(8) 0.067(7) -0.016(6) -0.015(7) -0.023(7)
C26' 0.104(16) 0.087(14) 0.041(9) -0.001(9) 0.000(9) -0.045(11)
C27' 0.056(11) 0.065(11) 0.073(11) -0.002(9) 0.007(9) -0.012(9)
Cl1 0.122(4) 0.069(3) 0.065(3) -0.008(2) 0.016(3) -0.007(3)
Cl2 0.105(4) 0.047(2) 0.088(3) 0.011(2) 0.013(3) 0.011(2)
O30 0.154(14) 0.038(7) 0.124(11) -0.020(7) -0.035(9) 0.011(8)
S30 0.107(4) 0.053(3) 0.068(3) 0.006(2) 0.003(3) 0.007(3)
C31 0.115(18) 0.100(16) 0.112(16) 0.027(13) 0.066(14) -0.016(13)
C32 0.108(18) 0.139(19) 0.071(12) -0.006(12) -0.039(11) 0.061(14)
O41 0.134(12) 0.073(8) 0.067(7) 0.007(7) 0.022(7) 0.011(8)
O42 0.078(8) 0.082(8) 0.053(6) 0.011(6) -0.020(6) -0.005(6)
O43 0.104(9) 0.042(6) 0.024(5) -0.017(4) -0.015(5) -0.001(6)

loop_
_atom_type_symbol
_atom_type_description
_atom_type_scat_dispersion_real
_atom_type_scat_dispersion_imag
_atom_type_scat_source
C C 0.0181 0.0091 'International Tables Vol C Tables 4.2.6.8 and 6.1.1.4'
H H 0.0000 0.0000 'International Tables Vol C Tables 4.2.6.8 and 6.1.1.4'
N N 0.0311 0.0180 'International Tables Vol C Tables 4.2.6.8 and 6.1.1.4'
O O 0.0492 0.0322 'International Tables Vol C Tables 4.2.6.8 and 6.1.1.4'
S S 0.3331 0.5567 'International Tables Vol C Tables 4.2.6.8 and 6.1.1.4'
Cl Cl 0.3639 0.7018 'International Tables Vol C Tables 4.2.6.8 and 6.1.1.4'
Pt Pt -4.5932 6.9264 'International Tables Vol C Tables 4.2.6.8 and 6.1.1.4'

loop_
_geom_angle_atom_site_label_1
_geom_angle_atom_site_label_2
_geom_angle_atom_site_label_3
_geom_angle
_geom_angle_site_symmetry_1
_geom_angle_site_symmetry_3
_geom_angle_publ_flag
N1 Pt N14 80.5(4) . . ?
N1 Pt N8 81.5(4) . . ?
N14 Pt N8 162.0(4) . . ?
N1 Pt Cl 178.5(3) . . ?
N14 Pt Cl 99.5(3) . . ?
N8 Pt Cl 98.4(3) . . ?
C6 N1 C2 123.4(10) . . ?
C6 N1 Pt 118.1(8) . . ?
C2 N1 Pt 118.4(8) . . ?
C3 C2 N1 117.9(11) . . ?
C3 C2 C7 131.2(12) . . ?
N1 C2 C7 111.0(10) . . ?
C2 C3 C4 120.1(11) . . ?
O19 C4 C5 124.8(11) . . ?
O19 C4 C3 114.6(10) . . ?
C5 C4 C3 120.5(11) . . ?
C6 C5 C4 118.7(11) . . ?
N1 C6 C5 119.3(11) . . ?
N1 C6 C13 112.2(12) . . ?
C5 C6 C13 128.5(11) . . ?
C12 C7 N8 119.4(11) . . ?
C12 C7 C2 123.8(12) . . ?
N8 C7 C2 116.8(11) . . ?
C9 N8 C7 119.5(11) . . ?
C9 N8 Pt 128.1(8) . . ?
C7 N8 Pt 112.4(8) . . ?
N8 C9 C10 120.8(12) . . ?
C11 C10 C9 120.8(12) . . ?
C10 C11 C12 118.0(11) . . ?
C7 C12 C11 121.3(12) . . ?
N14 C13 C18 121.5(11) . . ?
N14 C13 C6 114.4(11) . . ?
C18 C13 C6 124.1(12) . . ?
C15 N14 C13 117.0(10) . . ?
C15 N14 Pt 128.3(8) . . ?
C13 N14 Pt 114.7(7) . . ?
C16 C15 N14 124.6(12) . . ?
C15 C16 C17 117.8(12) . . ?
C18 C17 C16 119.0(12) . . ?
C17 C18 C13 120.1(12) . . ?
C4 O19 C20 118.8(9) . . ?
O19 C20 C21 104.8(9) . . ?
N22 C21 C20 112.9(12) . . ?
C27 N22 C21 111.4(10) . . ?
C27 N22 C23 107.2(10) . . ?
C21 N22 C23 109.4(11) . . ?
C24 C23 N22 110.8(13) . . ?
O25 C24 C23 109.8(12) . . ?
C24 O25 C26 110.2(10) . . ?
O25 C26 C27 109.4(12) . . ?
N22 C27 C26 111.5(11) . . ?
N1' Pt' N8' 81.0(4) . . ?
N1' Pt' N14' 81.0(4) . . ?
N8' Pt' N14' 162.0(4) . . ?
N1' Pt' Cl' 179.2(3) . . ?
N8' Pt' Cl' 99.8(3) . . ?
N14' Pt' Cl' 98.1(3) . . ?
C2' N1' C6' 122.5(11) . . ?
C2' N1' Pt' 119.9(9) . . ?
C6' N1' Pt' 117.7(8) . . ?
N1' C2' C3' 121.7(11) . . ?
N1' C2' C7' 112.0(11) . . ?
C3' C2' C7' 126.3(12) . . ?
C2' C3' C4' 117.2(12) . . ?
O19' C4' C5' 125.9(11) . . ?
O19' C4' C3' 113.6(11) . . ?
C5' C4' C3' 120.5(12) . . ?
C4' C5' C6' 119.0(11) . . ?
N1' C6' C5' 119.3(11) . . ?
N1' C6' C13' 114.1(12) . . ?
C5' C6' C13' 126.6(12) . . ?
N8' C7' C12' 123.3(12) . . ?
N8' C7' C2' 113.0(10) . . ?
C12' C7' C2' 123.7(11) . . ?
C9' N8' C7' 118.5(11) . . ?
C9' N8' Pt' 127.4(10) . . ?
C7' N8' Pt' 114.1(8) . . ?
N8' C9' C10' 120.7(13) . . ?
C9' C10' C11' 119.0(13) . . ?
C12' C11' C10' 121.3(12) . . ?
C11' C12' C7' 117.0(13) . . ?
N14' C13' C18' 119.4(11) . . ?
N14' C13' C6' 114.0(12) . . ?
C18' C13' C6' 126.5(13) . . ?
C15' N14' C13' 121.7(11) . . ?
C15' N14' Pt' 125.1(9) . . ?
C13' N14' Pt' 113.2(8) . . ?
N14' C15' C16' 120.4(12) . . ?
C15' C16' C17' 119.4(12) . . ?
C18' C17' C16' 119.7(12) . . ?
C13' C18' C17' 119.3(12) . . ?
C4' O19' C20' 118.7(9) . . ?
O19' C20' C21' 106.6(10) . . ?
N22' C21' C20' 111.9(11) . . ?
C23' N22' C21' 109.2(12) . . ?
C23' N22' C27' 108.4(11) . . ?
C21' N22' C27' 111.2(11) . . ?
N22' C23' C24' 111.6(13) . . ?
O25' C24' C23' 110.3(13) . . ?
C26' O25' C24' 109.7(11) . . ?
O25' C26' C27' 111.9(15) . . ?
C26' C27' N22' 110.2(12) . . ?
O30 S30 C31 105.5(8) . . ?
O30 S30 C32 108.1(7) . . ?
C31 S30 C32 96.4(9) . . ?

loop_
_geom_bond_atom_site_label_1
_geom_bond_atom_site_label_2
_geom_bond_distance
_geom_bond_site_symmetry_2
_geom_bond_publ_flag
Pt N1 1.945(9) . ?
Pt N14 1.984(9) . ?
Pt N8 2.029(10) . ?
Pt Cl 2.305(3) . ?
N1 C6 1.357(14) . ?
N1 C2 1.398(13) . ?
C2 C3 1.346(14) . ?
C2 C7 1.466(15) . ?
C3 C4 1.407(15) . ?
C4 O19 1.341(12) . ?
C4 C5 1.404(15) . ?
C5 C6 1.367(15) . ?
C6 C13 1.456(16) . ?
C7 C12 1.337(15) . ?
C7 N8 1.397(14) . ?
N8 C9 1.322(14) . ?
C9 C10 1.368(15) . ?
C10 C11 1.357(16) . ?
C11 C12 1.377(15) . ?
C13 N14 1.377(14) . ?
C13 C18 1.388(15) . ?
N14 C15 1.366(13) . ?
C15 C16 1.362(15) . ?
C16 C17 1.417(16) . ?
C17 C18 1.382(15) . ?
O19 C20 1.457(13) . ?
C20 C21 1.536(15) . ?
C21 N22 1.483(16) . ?
N22 C27 1.480(16) . ?
N22 C23 1.507(15) . ?
C23 C24 1.493(17) . ?
C24 O25 1.436(15) . ?
O25 C26 1.447(14) . ?
C26 C27 1.510(16) . ?
Pt' N1' 1.918(10) . ?
Pt' N8' 2.003(9) . ?
Pt' N14' 2.039(10) . ?
Pt' Cl' 2.306(3) . ?
N1' C2' 1.327(14) . ?
N1' C6' 1.357(15) . ?
C2' C3' 1.381(15) . ?
C2' C7' 1.509(16) . ?
C3' C4' 1.420(16) . ?
C4' O19' 1.329(14) . ?
C4' C5' 1.384(16) . ?
C5' C6' 1.395(16) . ?
C6' C13' 1.462(16) . ?
C7' N8' 1.383(14) . ?
C7' C12' 1.401(14) . ?
N8' C9' 1.356(15) . ?
C9' C10' 1.404(16) . ?
C10' C11' 1.407(17) . ?
C11' C12' 1.363(16) . ?
C13' N14' 1.367(15) . ?
C13' C18' 1.377(15) . ?
N14' C15' 1.332(14) . ?
C15' C16' 1.372(16) . ?
C16' C17' 1.385(16) . ?
C17' C18' 1.385(15) . ?
O19' C20' 1.463(14) . ?
C20' C21' 1.518(16) . ?
C21' N22' 1.493(15) . ?
N22' C23' 1.476(15) . ?
N22' C27' 1.516(16) . ?
C23' C24' 1.492(18) . ?
C24' O25' 1.433(16) . ?
O25' C26' 1.425(16) . ?
C26' C27' 1.451(17) . ?
O30 S30 1.520(11) . ?
S30 C31 1.783(14) . ?
S30 C32 1.857(14) . ?
